data_9003754
loop_
_publ_author_name
'Yamanaka, T.'
'Komatsu, Y.'
'Sugahara, M.'
'Nagai, T.'

_publ_section_title
;
 Structure change of MgSiO3, MgGeO3, and MgTiO3 ilmenites under compression
 Sample: P = 1.8 GPa
;
_journal_name_full 'American Mineralogist'
_journal_page_first 1301
_journal_page_last 1307
_journal_paper_doi 10.2138/am.2005.1621
_journal_volume 90
_journal_year 2005
_chemical_formula_structural MgGeO3
_chemical_formula_sum 'Ge Mg O3'
_space_group_IT_number 148
_symmetry_space_group_name_Hall '-R 3'
_symmetry_space_group_name_H-M 'R -3 :H'
_cell_angle_alpha 90
_cell_angle_beta 90
_cell_angle_gamma 120
_cell_length_a 4.923
_cell_length_b 4.923
_cell_length_c 13.687
_cell_formula_units_Z 6
_cell_volume 287.275
_database_code_amcsd 0003873
_diffrn_ambient_pressure 1.8e+06
_exptl_crystal_density_diffrn 5.026
_cod_original_sg_symbol_H-M 'R -3'
_cod_original_formula_sum 'Mg Ge O3'
_cod_database_code 9003754
_amcsd_formula_title MgGeO3

loop_
_space_group_symop_operation_xyz
x,y,z
2/3+x,1/3+y,1/3+z
1/3+x,2/3+y,2/3+z
y,-x+y,-z
2/3+y,1/3-x+y,1/3-z
1/3+y,2/3-x+y,2/3-z
-x+y,-x,z
2/3-x+y,1/3-x,1/3+z
1/3-x+y,2/3-x,2/3+z
-x,-y,-z
2/3-x,1/3-y,1/3-z
1/3-x,2/3-y,2/3-z
-y,x-y,z
2/3-y,1/3+x-y,1/3+z
1/3-y,2/3+x-y,2/3+z
x-y,x,-z
2/3+x-y,1/3+x,1/3-z
1/3+x-y,2/3+x,2/3-z

loop_
_atom_site_label
_atom_site_fract_x
_atom_site_fract_y
_atom_site_fract_z
_atom_site_U_iso_or_equiv
Mg 0.00000 0.00000 0.35920 0.00532
Ge 0.00000 0.00000 0.15340 0.00329
O 0.31690 0.02680 0.24390 0.00443

loop_
_cod_related_entry_id
_cod_related_entry_database
_cod_related_entry_code
1 AMCSD 0003873
